data_7008685
loop_
_publ_author_name
'Adams, Christopher J.'
'Bowen, Lucy E.'

_publ_section_title
;
 I...pi halogen-bonding in the structures of platinum-alkynyl
 compounds: an overlooked supramolecular interaction.
;
_journal_issue 13
_journal_name_full 'Dalton transactions (Cambridge, England : 2003)'
_journal_page_first 2239
_journal_page_last 2240
_journal_paper_doi 10.1039/b506025g
_journal_year 2005
_chemical_formula_sum 'C28 H38 I1.14 N0.86 O1.72 P2 Pt'
_chemical_formula_weight 815.71
_chemical_name_systematic
;
?
;
_space_group_IT_number 14
_symmetry_cell_setting monoclinic
_symmetry_space_group_name_Hall '-P 2ybc'
_symmetry_space_group_name_H-M 'P 1 21/c 1'
_atom_sites_solution_hydrogens geom
_atom_sites_solution_primary direct
_atom_sites_solution_secondary difmap
_audit_creation_method SHELXL-97
_cell_angle_alpha 90.00
_cell_angle_beta 91.19(3)
_cell_angle_gamma 90.00
_cell_formula_units_Z 4
_cell_length_a 9.897(2)
_cell_length_b 28.205(6)
_cell_length_c 10.995(2)
_cell_measurement_reflns_used 140
_cell_measurement_temperature 100(2)
_cell_measurement_theta_max 27.30
_cell_measurement_theta_min 3.10
_cell_volume 3068.5(11)
_computing_cell_refinement 'Bruker SMART'
_computing_data_collection 'Bruker SMART'
_computing_data_reduction 'Bruker SAINT'
_computing_molecular_graphics 'Bruker SHELXTL'
_computing_publication_material 'Bruker SHELXTL'
_computing_structure_refinement 'SHELXL-97 (Sheldrick, 1997)'
_computing_structure_solution 'SHELXS-97 (Sheldrick, 1990)'
_diffrn_ambient_temperature 100(2)
_diffrn_measured_fraction_theta_full 1.000
_diffrn_measured_fraction_theta_max 1.000
_diffrn_measurement_device_type 'CCD area detector'
_diffrn_measurement_method 'omega scans with narrow frames'
_diffrn_radiation_monochromator graphite
_diffrn_radiation_source 'fine-focus sealed tube'
_diffrn_radiation_type MoK\a
_diffrn_radiation_wavelength 0.71073
_diffrn_reflns_av_R_equivalents 0.0306
_diffrn_reflns_av_sigmaI/netI 0.0288
_diffrn_reflns_limit_h_max 12
_diffrn_reflns_limit_h_min -12
_diffrn_reflns_limit_k_max 36
_diffrn_reflns_limit_k_min -36
_diffrn_reflns_limit_l_max 14
_diffrn_reflns_limit_l_min -14
_diffrn_reflns_number 29713
_diffrn_reflns_theta_full 27.49
_diffrn_reflns_theta_max 27.49
_diffrn_reflns_theta_min 1.44
_diffrn_standards_decay_% 0
_exptl_absorpt_coefficient_mu 5.844
_exptl_absorpt_correction_T_max 1
_exptl_absorpt_correction_T_min 0.635
_exptl_absorpt_correction_type multi-scan
_exptl_absorpt_process_details SADABS
_exptl_crystal_colour Yellow
_exptl_crystal_density_diffrn 1.765
_exptl_crystal_density_meas ?
_exptl_crystal_density_method .
_exptl_crystal_description Needle
_exptl_crystal_F_000 1576
_exptl_crystal_size_max 0.30
_exptl_crystal_size_mid 0.10
_exptl_crystal_size_min 0.10
_refine_diff_density_max 1.863
_refine_diff_density_min -1.797
_refine_diff_density_rms 0.160
_refine_ls_extinction_method none
_refine_ls_goodness_of_fit_ref 1.166
_refine_ls_hydrogen_treatment constr
_refine_ls_matrix_type full
_refine_ls_number_parameters 326
_refine_ls_number_reflns 7040
_refine_ls_number_restraints 0
_refine_ls_restrained_S_all 1.166
_refine_ls_R_factor_all 0.0425
_refine_ls_R_factor_gt 0.0385
_refine_ls_shift/su_max 0.001
_refine_ls_shift/su_mean 0.000
_refine_ls_structure_factor_coef Fsqd
_refine_ls_weighting_details 'calc w=1/[\s^2^(Fo^2^)+(0.0224P)^2^+24.5090P] where P=(Fo^2^+2Fc^2^)/3'
_refine_ls_weighting_scheme calc
_refine_ls_wR_factor_gt 0.0891
_refine_ls_wR_factor_ref 0.0912
_reflns_number_gt 6503
_reflns_number_total 7040
_reflns_threshold_expression >2sigma(I)
_cod_data_source_file b506025g.txt
_cod_data_source_block 3
_cod_depositor_comments
;
The following automatic conversions were performed:
'_symmetry_cell_setting' value 'Monoclinic' changed to 'monoclinic'
according to '/home/saulius/struct/CIF-dictionaries/cif_core.dic'
dictionary named 'cif_core.dic' version 2.4.1 from 2010-06-29.

Automatic conversion script
Id: cif_fix_enum 1527 2010-12-29 10:47:43Z saulius 
;
_cod_original_sg_symbol_H-M P2(1)/c
_cod_database_code 7008685

loop_
_symmetry_equiv_pos_as_xyz
'x, y, z'
'-x, y+1/2, -z+1/2'
'-x, -y, -z'
'x, -y-1/2, z-1/2'

loop_
_atom_site_label
_atom_site_type_symbol
_atom_site_fract_x
_atom_site_fract_y
_atom_site_fract_z
_atom_site_U_iso_or_equiv
_atom_site_adp_type
_atom_site_occupancy
_atom_site_symmetry_multiplicity
_atom_site_calc_flag
_atom_site_refinement_flags
_atom_site_disorder_assembly
_atom_site_disorder_group
Pt1 Pt 0.32928(2) 0.123000(7) 0.086743(19) 0.01736(7) Uani 1 1 d . . .
C1 C 0.4698(6) 0.07606(19) 0.1393(5) 0.0210(11) Uani 1 1 d . . .
C2 C 0.5547(6) 0.0485(2) 0.1764(6) 0.0246(12) Uani 1 1 d . . .
C3 C 0.6588(6) 0.01617(19) 0.2151(5) 0.0225(11) Uani 1 1 d . A .
C4 C 0.7228(7) 0.0208(2) 0.3306(6) 0.0292(13) Uani 1 1 d . . .
H4A H 0.6946 0.0445 0.3833 0.035 Uiso 1 1 calc R . .
C5 C 0.8263(6) -0.0092(2) 0.3666(6) 0.0286(13) Uani 1 1 d . A .
H5A H 0.8686 -0.0056 0.4424 0.034 Uiso 1 1 calc R . .
C6 C 0.8660(6) -0.0447(2) 0.2880(6) 0.0241(12) Uani 1 1 d . . .
C7 C 0.8049(6) -0.0509(2) 0.1757(6) 0.0279(13) Uani 1 1 d . A .
H7A H 0.8327 -0.0751 0.1243 0.034 Uiso 1 1 calc R . .
C8 C 0.7014(6) -0.0206(2) 0.1403(6) 0.0268(12) Uani 1 1 d . . .
H8A H 0.6591 -0.0249 0.0648 0.032 Uiso 1 1 calc R A .
N1 N 0.9724(9) -0.0764(3) 0.3264(8) 0.0277(15) Uani 0.862(5) 1 d P A 1
O1 O 1.0320(6) -0.0687(3) 0.4261(7) 0.0343(14) Uani 0.862(5) 1 d P A 1
O2 O 1.0047(6) -0.10856(18) 0.2588(7) 0.0442(16) Uani 0.862(5) 1 d P A 1
I2 I 1.0262(8) -0.0850(2) 0.3610(8) 0.071(3) Uani 0.138(5) 1 d P A 2
C9 C 0.1910(6) 0.1714(2) 0.0406(5) 0.0235(12) Uani 1 1 d . . .
C10 C 0.1071(6) 0.2012(2) 0.0172(6) 0.0259(12) Uani 1 1 d . . .
C11 C 0.0033(6) 0.2346(2) -0.0174(6) 0.0243(12) Uani 1 1 d . . .
C12 C -0.0244(6) 0.2745(2) 0.0521(6) 0.0330(14) Uani 1 1 d . . .
H12A H 0.0244 0.2796 0.1241 0.040 Uiso 1 1 calc R . .
C13 C -0.1223(7) 0.3068(2) 0.0168(7) 0.0343(15) Uani 1 1 d . . .
H13A H -0.1386 0.3334 0.0640 0.041 Uiso 1 1 calc R . .
C14 C -0.1963(6) 0.2989(2) -0.0900(6) 0.0272(13) Uani 1 1 d . . .
C15 C -0.1684(7) 0.2605(2) -0.1622(7) 0.0354(15) Uani 1 1 d . . .
H15A H -0.2155 0.2561 -0.2354 0.043 Uiso 1 1 calc R . .
C16 C -0.0699(7) 0.2286(2) -0.1255(6) 0.0324(14) Uani 1 1 d . . .
H16A H -0.0523 0.2024 -0.1742 0.039 Uiso 1 1 calc R . .
I1 I -0.34611(4) 0.346891(15) -0.14765(5) 0.03931(12) Uani 1 1 d . . .
P1 P 0.19045(15) 0.09781(5) 0.23908(15) 0.0249(3) Uani 1 1 d . . .
C17 C 0.1987(8) 0.0352(3) 0.2841(8) 0.048(2) Uani 1 1 d . . .
H17A H 0.2832 0.0297 0.3281 0.058 Uiso 1 1 calc R . .
H17B H 0.1257 0.0287 0.3392 0.058 Uiso 1 1 calc R . .
C18 C 0.1887(10) 0.0002(3) 0.1762(10) 0.067(3) Uani 1 1 d . . .
H18A H 0.1942 -0.0317 0.2061 0.100 Uiso 1 1 calc R . .
H18B H 0.2617 0.0059 0.1218 0.100 Uiso 1 1 calc R . .
H18C H 0.1041 0.0047 0.1334 0.100 Uiso 1 1 calc R . .
C19 C 0.2368(8) 0.1272(3) 0.3819(7) 0.0473(19) Uani 1 1 d . . .
H19A H 0.1701 0.1196 0.4422 0.057 Uiso 1 1 calc R . .
H19B H 0.3232 0.1150 0.4108 0.057 Uiso 1 1 calc R . .
C20 C 0.2468(8) 0.1808(3) 0.3705(7) 0.0402(17) Uani 1 1 d . . .
H20A H 0.2726 0.1941 0.4479 0.060 Uiso 1 1 calc R . .
H20B H 0.1607 0.1934 0.3448 0.060 Uiso 1 1 calc R . .
H20C H 0.3134 0.1887 0.3116 0.060 Uiso 1 1 calc R . .
C21 C 0.0113(7) 0.1105(3) 0.2237(7) 0.0416(17) Uani 1 1 d . . .
H21A H -0.0334 0.0980 0.2945 0.050 Uiso 1 1 calc R . .
H21B H -0.0006 0.1446 0.2243 0.050 Uiso 1 1 calc R . .
C22 C -0.0597(8) 0.0905(3) 0.1092(8) 0.049(2) Uani 1 1 d . . .
H22A H -0.1535 0.0993 0.1089 0.074 Uiso 1 1 calc R . .
H22B H -0.0522 0.0566 0.1089 0.074 Uiso 1 1 calc R . .
H22C H -0.0180 0.1032 0.0381 0.074 Uiso 1 1 calc R . .
P2 P 0.47147(15) 0.15345(5) -0.05760(14) 0.0222(3) Uani 1 1 d . . .
C23 C 0.4005(8) 0.1938(3) -0.1694(7) 0.0461(18) Uani 1 1 d . . .
H23A H 0.3532 0.2189 -0.1277 0.055 Uiso 1 1 calc R . .
H23B H 0.4735 0.2082 -0.2139 0.055 Uiso 1 1 calc R . .
C24 C 0.3005(9) 0.1694(3) -0.2619(6) 0.048(2) Uani 1 1 d . . .
H24A H 0.2670 0.1926 -0.3191 0.073 Uiso 1 1 calc R . .
H24B H 0.2263 0.1560 -0.2189 0.073 Uiso 1 1 calc R . .
H24C H 0.3469 0.1448 -0.3046 0.073 Uiso 1 1 calc R . .
C25 C 0.5672(8) 0.1101(3) -0.1405(8) 0.0469(19) Uani 1 1 d . . .
H25A H 0.6224 0.0923 -0.0826 0.056 Uiso 1 1 calc R . .
H25B H 0.5042 0.0880 -0.1784 0.056 Uiso 1 1 calc R . .
C26 C 0.6595(10) 0.1296(3) -0.2391(9) 0.063(3) Uani 1 1 d . . .
H26A H 0.7053 0.1039 -0.2777 0.095 Uiso 1 1 calc R . .
H26B H 0.7248 0.1507 -0.2027 0.095 Uiso 1 1 calc R . .
H26C H 0.6061 0.1465 -0.2987 0.095 Uiso 1 1 calc R . .
C27 C 0.6017(8) 0.1908(3) 0.0174(8) 0.0480(19) Uani 1 1 d . . .
H27A H 0.6497 0.1722 0.0786 0.058 Uiso 1 1 calc R . .
H27B H 0.6664 0.2009 -0.0424 0.058 Uiso 1 1 calc R . .
C28 C 0.5412(7) 0.2342(2) 0.0769(7) 0.0409(17) Uani 1 1 d . . .
H28A H 0.6119 0.2527 0.1145 0.061 Uiso 1 1 calc R . .
H28B H 0.4786 0.2244 0.1375 0.061 Uiso 1 1 calc R . .
H28C H 0.4947 0.2529 0.0164 0.061 Uiso 1 1 calc R . .

loop_
_atom_site_aniso_label
_atom_site_aniso_U_11
_atom_site_aniso_U_22
_atom_site_aniso_U_33
_atom_site_aniso_U_23
_atom_site_aniso_U_13
_atom_site_aniso_U_12
Pt1 0.01603(10) 0.01770(10) 0.01838(11) 0.00019(8) 0.00098(7) 0.00146(7)
C1 0.024(3) 0.018(2) 0.021(3) 0.000(2) 0.002(2) -0.003(2)
C2 0.028(3) 0.018(3) 0.028(3) -0.001(2) -0.002(2) -0.002(2)
C3 0.022(3) 0.018(3) 0.027(3) 0.000(2) -0.004(2) 0.000(2)
C4 0.035(3) 0.025(3) 0.027(3) -0.007(2) -0.005(3) 0.005(2)
C5 0.033(3) 0.028(3) 0.025(3) 0.001(2) -0.007(3) 0.000(2)
C6 0.022(3) 0.018(3) 0.032(3) 0.004(2) -0.003(2) 0.000(2)
C7 0.033(3) 0.023(3) 0.028(3) -0.003(2) -0.002(3) 0.004(2)
C8 0.031(3) 0.023(3) 0.026(3) -0.003(2) -0.009(2) 0.001(2)
N1 0.025(4) 0.020(4) 0.037(4) 0.005(3) -0.004(3) 0.002(3)
O1 0.037(3) 0.037(3) 0.029(3) -0.002(3) -0.010(3) 0.007(3)
O2 0.045(3) 0.016(2) 0.071(5) -0.005(3) -0.016(3) 0.005(2)
I2 0.069(4) 0.050(4) 0.094(7) 0.014(4) 0.000(4) 0.021(3)
C9 0.020(3) 0.027(3) 0.024(3) 0.004(2) 0.002(2) 0.004(2)
C10 0.020(3) 0.029(3) 0.029(3) 0.002(2) 0.006(2) 0.003(2)
C11 0.019(3) 0.024(3) 0.030(3) 0.008(2) 0.001(2) 0.002(2)
C12 0.028(3) 0.040(4) 0.032(3) -0.005(3) -0.006(3) 0.005(3)
C13 0.029(3) 0.029(3) 0.045(4) -0.006(3) 0.003(3) 0.008(3)
C14 0.021(3) 0.022(3) 0.039(4) 0.011(3) 0.001(2) 0.002(2)
C15 0.033(3) 0.035(3) 0.037(4) -0.001(3) -0.011(3) 0.005(3)
C16 0.032(3) 0.028(3) 0.037(4) -0.004(3) -0.001(3) 0.006(3)
I1 0.0299(2) 0.0278(2) 0.0599(3) 0.0020(2) -0.0068(2) 0.00810(16)
P1 0.0230(7) 0.0234(7) 0.0286(8) 0.0010(6) 0.0071(6) -0.0012(6)
C17 0.045(4) 0.043(4) 0.056(5) 0.019(4) 0.021(4) 0.006(3)
C18 0.062(6) 0.036(4) 0.103(8) 0.002(5) 0.026(5) -0.003(4)
C19 0.045(4) 0.064(5) 0.032(4) -0.004(4) 0.006(3) -0.011(4)
C20 0.041(4) 0.044(4) 0.036(4) -0.015(3) 0.009(3) -0.005(3)
C21 0.031(4) 0.043(4) 0.052(5) 0.005(3) 0.011(3) -0.002(3)
C22 0.031(4) 0.050(5) 0.066(6) -0.012(4) 0.001(4) -0.008(3)
P2 0.0196(7) 0.0251(7) 0.0222(7) 0.0048(6) 0.0045(6) 0.0046(5)
C23 0.046(4) 0.050(4) 0.043(4) 0.015(4) 0.005(3) 0.011(3)
C24 0.058(5) 0.063(5) 0.025(4) 0.006(3) -0.006(3) 0.018(4)
C25 0.044(4) 0.050(4) 0.047(5) 0.004(4) 0.019(4) 0.013(3)
C26 0.060(6) 0.067(6) 0.063(6) 0.004(5) 0.030(5) 0.011(5)
C27 0.034(4) 0.059(5) 0.051(5) 0.012(4) 0.004(3) -0.006(3)
C28 0.039(4) 0.031(3) 0.052(5) -0.002(3) -0.001(3) -0.010(3)

loop_
_atom_type_symbol
_atom_type_description
_atom_type_scat_dispersion_real
_atom_type_scat_dispersion_imag
_atom_type_scat_source
C C 0.0033 0.0016 'International Tables Vol C Tables 4.2.6.8 and 6.1.1.4'
H H 0.0000 0.0000 'International Tables Vol C Tables 4.2.6.8 and 6.1.1.4'
N N 0.0061 0.0033 'International Tables Vol C Tables 4.2.6.8 and 6.1.1.4'
O O 0.0106 0.0060 'International Tables Vol C Tables 4.2.6.8 and 6.1.1.4'
P P 0.1023 0.0942 'International Tables Vol C Tables 4.2.6.8 and 6.1.1.4'
Pt Pt -1.7033 8.3905 'International Tables Vol C Tables 4.2.6.8 and 6.1.1.4'
I I -0.4742 1.8119 'International Tables Vol C Tables 4.2.6.8 and 6.1.1.4'

loop_
_geom_angle_atom_site_label_1
_geom_angle_atom_site_label_2
_geom_angle_atom_site_label_3
_geom_angle
_geom_angle_site_symmetry_1
_geom_angle_site_symmetry_3
_geom_angle_publ_flag
C9 Pt1 C1 177.6(2) . . ?
C9 Pt1 P1 88.83(17) . . ?
C1 Pt1 P1 90.41(16) . . ?
C9 Pt1 P2 89.73(17) . . ?
C1 Pt1 P2 90.86(16) . . ?
P1 Pt1 P2 175.65(6) . . ?
C2 C1 Pt1 177.0(5) . . ?
C1 C2 C3 177.2(7) . . ?
C8 C3 C4 117.6(5) . . ?
C8 C3 C2 121.5(5) . . ?
C4 C3 C2 120.9(5) . . ?
C5 C4 C3 121.1(6) . . ?
C4 C5 C6 118.9(6) . . ?
C7 C6 C5 121.8(5) . . ?
C7 C6 N1 119.3(6) . . ?
C5 C6 N1 118.8(6) . . ?
C7 C6 I2 126.1(5) . . ?
C5 C6 I2 112.1(5) . . ?
N1 C6 I2 7.0(5) . . ?
C6 C7 C8 118.9(6) . . ?
C7 C8 C3 121.7(6) . . ?
O2 N1 O1 122.5(9) . . ?
O2 N1 C6 118.9(8) . . ?
O1 N1 C6 118.5(7) . . ?
C10 C9 Pt1 177.6(6) . . ?
C9 C10 C11 176.0(7) . . ?
C16 C11 C12 117.6(5) . . ?
C16 C11 C10 120.2(6) . . ?
C12 C11 C10 122.2(6) . . ?
C13 C12 C11 121.6(6) . . ?
C12 C13 C14 119.2(6) . . ?
C15 C14 C13 120.4(6) . . ?
C15 C14 I1 118.9(5) . . ?
C13 C14 I1 120.7(5) . . ?
C14 C15 C16 119.6(6) . . ?
C15 C16 C11 121.5(6) . . ?
C21 P1 C19 102.6(4) . . ?
C21 P1 C17 104.7(4) . . ?
C19 P1 C17 101.3(4) . . ?
C21 P1 Pt1 117.9(3) . . ?
C19 P1 Pt1 110.0(3) . . ?
C17 P1 Pt1 118.0(2) . . ?
C18 C17 P1 113.9(6) . . ?
C20 C19 P1 113.4(6) . . ?
C22 C21 P1 115.7(5) . . ?
C25 P2 C23 106.5(4) . . ?
C25 P2 C27 104.1(4) . . ?
C23 P2 C27 101.6(4) . . ?
C25 P2 Pt1 115.4(3) . . ?
C23 P2 Pt1 117.9(3) . . ?
C27 P2 Pt1 109.6(3) . . ?
C24 C23 P2 113.4(6) . . ?
C26 C25 P2 116.1(6) . . ?
C28 C27 P2 112.0(5) . . ?

loop_
_geom_bond_atom_site_label_1
_geom_bond_atom_site_label_2
_geom_bond_distance
_geom_bond_site_symmetry_2
_geom_bond_publ_flag
Pt1 C9 1.992(6) . ?
Pt1 C1 1.997(6) . ?
Pt1 P1 2.3008(16) . ?
Pt1 P2 2.3086(16) . ?
C1 C2 1.210(8) . ?
C2 C3 1.433(8) . ?
C3 C8 1.394(8) . ?
C3 C4 1.414(8) . ?
C4 C5 1.380(9) . ?
C5 C6 1.385(9) . ?
C6 C7 1.375(9) . ?
C6 N1 1.438(10) . ?
C6 I2 2.098(9) . ?
C7 C8 1.383(8) . ?
N1 O2 1.220(11) . ?
N1 O1 1.253(12) . ?
C9 C10 1.205(8) . ?
C10 C11 1.439(8) . ?
C11 C16 1.389(9) . ?
C11 C12 1.392(9) . ?
C12 C13 1.378(9) . ?
C13 C14 1.389(10) . ?
C14 C15 1.374(9) . ?
C14 I1 2.096(6) . ?
C15 C16 1.381(9) . ?
P1 C21 1.813(7) . ?
P1 C19 1.826(8) . ?
P1 C17 1.834(8) . ?
C17 C18 1.546(13) . ?
C19 C20 1.519(11) . ?
C21 C22 1.537(11) . ?
P2 C25 1.805(7) . ?
P2 C23 1.807(7) . ?
P2 C27 1.846(8) . ?
C23 C24 1.564(11) . ?
C25 C26 1.536(11) . ?
C27 C28 1.516(11) . ?
